data_7710031
loop_
_publ_author_name
'Jiajaroen, Suwadee'
'Dungkeaw, Winya'
'Kielar, Filip'
'Sukwattanasinitt, Mongkol'
'Sahasithiwat, Somboon'
'Zenno, Hikaru'
'Hayami, Shinya'
'Azam, Mohammad'
'Al-Resayes, Saud I'
'Chainok, Kittipong'

_publ_section_title
;
 Four series of lanthanide coordination polymers based on the
 tetrabromobenzene-1,4-dicarboxylate ligand: structural diversity and
 multifunctional properties
;
_journal_name_full 'Dalton Transactions'
_journal_paper_doi 10.1039/D2DT00007E
_journal_year 2022
_chemical_formula_moiety 'C26.7 H15.4 Br12 O17 Tb2'
_chemical_formula_sum 'C26.7 H15.4 Br12 O17 Tb2'
_chemical_formula_weight 1884.85
_space_group_crystal_system monoclinic
_space_group_IT_number 14
_space_group_name_Hall '-P 2yn'
_space_group_name_H-M_alt 'P 1 21/n 1'
_atom_sites_solution_hydrogens mixed
_atom_sites_solution_primary dual
_audit_creation_date 2019-05-27
_audit_creation_method
;
Olex2 1.2
(compiled 2018.05.29 svn.r3508 for OlexSys, GUI svn.r5506)
;
_audit_update_record
;
2019-07-12 deposited with the CCDC.	2022-04-13 downloaded from the CCDC.
;
_cell_angle_alpha 90
_cell_angle_beta 98.005(19)
_cell_angle_gamma 90
_cell_formula_units_Z 4
_cell_length_a 11.634(6)
_cell_length_b 18.038(8)
_cell_length_c 21.569(12)
_cell_measurement_reflns_used 8064
_cell_measurement_temperature 296
_cell_measurement_theta_max 28.566
_cell_measurement_theta_min 2.944
_cell_volume 4482(4)
_computing_cell_refinement 'SAINT V8.38A (?, 2016)'
_computing_data_reduction 'SAINT V8.38A (?, 2016)'
_computing_molecular_graphics 'Olex2 (Dolomanov et al., 2009)'
_computing_publication_material 'Olex2 (Dolomanov et al., 2009)'
_computing_structure_refinement 'ShelXL (Sheldrick, 2015)'
_computing_structure_solution 'ShelXT (Sheldrick, 2015)'
_diffrn_ambient_temperature 296
_diffrn_detector 'Bruker PHOTON 100 area detector'
_diffrn_detector_area_resol_mean 10.5
_diffrn_detector_type 'PHOTON area detector'
_diffrn_measured_fraction_theta_full 0.998
_diffrn_measured_fraction_theta_max 0.999
_diffrn_measurement_device 'four-circle KAPPA diffractometer'
_diffrn_measurement_device_type 'Bruker D8 QUEST CMOS'
_diffrn_measurement_method '\f and \w scans'
_diffrn_radiation_collimation '0.5 mm'
_diffrn_radiation_monochromator 'graphiteDouble Bounce Multilayer Mirror'
_diffrn_radiation_probe x-ray
_diffrn_radiation_type MoK\a
_diffrn_radiation_wavelength 0.71073
_diffrn_reflns_av_R_equivalents 0.0780
_diffrn_reflns_av_unetI/netI 0.0351
_diffrn_reflns_Laue_measured_fraction_full 0.998
_diffrn_reflns_Laue_measured_fraction_max 0.999
_diffrn_reflns_limit_h_max 14
_diffrn_reflns_limit_h_min -14
_diffrn_reflns_limit_k_max 22
_diffrn_reflns_limit_k_min -22
_diffrn_reflns_limit_l_max 26
_diffrn_reflns_limit_l_min -26
_diffrn_reflns_number 98816
_diffrn_reflns_point_group_measured_fraction_full 0.998
_diffrn_reflns_point_group_measured_fraction_max 0.999
_diffrn_reflns_theta_full 25.242
_diffrn_reflns_theta_max 26.000
_diffrn_reflns_theta_min 2.868
_diffrn_source 'microfocus sealed x-ray tube'
_diffrn_source_type 'Incoatec I\mus'
_diffrn_standards_number 0
_exptl_absorpt_coefficient_mu 13.891
_exptl_absorpt_correction_T_max 0.7458
_exptl_absorpt_correction_T_min 0.5215
_exptl_absorpt_correction_type multi-scan
_exptl_absorpt_process_details
'SADABS-2016/2 (Bruker,2016/2) was used for absorption correction. wR2(int) was 0.1519 before and 0.0798 after correction. The Ratio of minimum to maximum transmission is 0.6992. The \l/2 correction factor is Not present.'
_exptl_crystal_colour colourless
_exptl_crystal_colour_primary colourless
_exptl_crystal_density_diffrn 2.793
_exptl_crystal_description plate
_exptl_crystal_F_000 3446
_exptl_crystal_size_max 0.18
_exptl_crystal_size_mid 0.18
_exptl_crystal_size_min 0.1
_refine_diff_density_max 1.219
_refine_diff_density_min -0.629
_refine_diff_density_rms 0.140
_refine_ls_extinction_coef 0.000170(16)
_refine_ls_extinction_expression Fc^*^=kFc[1+0.001xFc^2^\l^3^/sin(2\q)]^-1/4^
_refine_ls_extinction_method 'SHELXL-2018/3 (Sheldrick 2018)'
_refine_ls_goodness_of_fit_ref 1.062
_refine_ls_hydrogen_treatment mixed
_refine_ls_matrix_type full
_refine_ls_number_parameters 581
_refine_ls_number_reflns 8797
_refine_ls_number_restraints 91
_refine_ls_restrained_S_all 1.060
_refine_ls_R_factor_all 0.0481
_refine_ls_R_factor_gt 0.0322
_refine_ls_shift/su_max 0.002
_refine_ls_shift/su_mean 0.000
_refine_ls_structure_factor_coef Fsqd
_refine_ls_weighting_details 'w=1/[\s^2^(Fo^2^)+(0.0145P)^2^+24.6865P] where P=(Fo^2^+2Fc^2^)/3'
_refine_ls_weighting_scheme calc
_refine_ls_wR_factor_gt 0.0614
_refine_ls_wR_factor_ref 0.0660
_reflns_Friedel_coverage 0.000
_reflns_number_gt 7069
_reflns_number_total 8797
_reflns_threshold_expression 'I > 2\s(I)'
_cod_data_source_file d2dt00007e2.cif
_cod_data_source_block 14tb
_cod_original_formula_sum 'C26.70 H15.40 Br12 O17 Tb2'
_cod_database_code 7710031
_shelx_shelxl_version_number 2018/3
_shelx_space_group_comment
;
The symmetry employed for this shelxl refinement is uniquely defined
by the following loop, which should always be used as a source of
symmetry information in preference to the above space-group names.
They are only intended as comments.
;
_shelx_estimated_absorpt_t_max 0.337
_shelx_estimated_absorpt_t_min 0.189
_olex2_refinement_description
;
1. Fixed Uiso
 At 1.5 times of:
  All C(H,H,H) groups, All O(H) groups, All O(H,H) groups
2. Restrained distances
 O14-H14
 0.85 with sigma of 0.01
 O17-H17
 0.85 with sigma of 0.01
 O13A-H13A
 0.85 with sigma of 0.01
 O13-H13
 0.85 with sigma of 0.01
 O15-H15A = O15-H15B
 0.85 with sigma of 0.02
 O16-H16A = O16-H16B
 0.85 with sigma of 0.02
 C26-H14
 1.915338 with sigma of 0.02
 Tb2-H14
 2.96379 with sigma of 0.02
 C27-H17
 1.91147 with sigma of 0.02
 Tb2-H17
 3.083201 with sigma of 0.02
 C25A-H13A
 2.001639 with sigma of 0.02
 Tb2-H13A
 2.970671 with sigma of 0.02
 C25-H13
 2.006304 with sigma of 0.02
 Tb2-H13
 2.996201 with sigma of 0.02
 H15A-H15B
 1.34 with sigma of 0.04
 H16A-H16B
 1.34 with sigma of 0.04
 Tb2-O15 \\sim Tb2-O18
 with sigma of 0.01
 Tb2-O14 \\sim Tb2-O17
 with sigma of 0.01
 O14-C26 \\sim O17-C27
 with sigma of 0.01
 Tb2-O13 \\sim Tb2-O13A
 with sigma of 0.02
 O13-C25 \\sim O13A-C25A
 with sigma of 0.02
 Tb2-C25 \\sim Tb2-C25A
 with sigma of 0.04
 Tb2-H15A \\sim Tb2-H15B
 with sigma of 0.02
 Tb2-H16A \\sim Tb2-H16B
 with sigma of 0.02
3. Uiso/Uaniso restraints and constraints
Uanis(O17) \\sim Ueq, Uanis(C27) \\sim Ueq: with sigma of 0.01 and sigma for
terminal atoms of 0.02
Uanis(O18) \\sim Ueq: with sigma of 0.01 and sigma for terminal atoms of 0.02
Uanis(O13) \\sim Ueq, Uanis(C25) \\sim Ueq: with sigma of 0.01 and sigma for
terminal atoms of 0.02
Uanis(O13A) \\sim Ueq, Uanis(C25A) \\sim Ueq: with sigma of 0.01 and sigma for
terminal atoms of 0.02
4. Rigid body (RIGU) restrains
 Tb2, O17, C27
 with sigma for 1-2 distances of 0.001 and sigma for 1-3 distances of 0.001
 Tb2, O18
 with sigma for 1-2 distances of 0.001 and sigma for 1-3 distances of 0.001
 Tb2, O13, C25
 with sigma for 1-2 distances of 0.001 and sigma for 1-3 distances of 0.001
 Tb2, O13A, C25A
 with sigma for 1-2 distances of 0.001 and sigma for 1-3 distances of 0.001
5. Others
 Sof(O13A)=Sof(H13A)=Sof(C25A)=Sof(H25D)=Sof(H25E)=Sof(H25F)=1-FVAR(1)
 Sof(O13)=Sof(H13)=Sof(C25)=Sof(H25A)=Sof(H25B)=Sof(H25C)=FVAR(1)
 Fixed Sof: O17(0.7) H17(0.7) O18(0.3) H18A(0.3) H18B(0.3) C27(0.7) H27A(0.7)
 H27B(0.7) H27C(0.7)
6.a Rotating group:
 O18(H18A,H18B)
6.b Idealised Me refined as rotating group:
 C26(H26A,H26B,H26C), C27(H27A,H27B,H27C), C25(H25A,H25B,H25C), C25A(H25D,H25E,
 H25F)
;
_olex2_submission_special_instructions 'No special instructions were received'

loop_
_space_group_symop_operation_xyz
'x, y, z'
'-x+1/2, y+1/2, -z+1/2'
'-x, -y, -z'
'x-1/2, -y-1/2, z-1/2'

loop_
_atom_site_label
_atom_site_type_symbol
_atom_site_fract_x
_atom_site_fract_y
_atom_site_fract_z
_atom_site_U_iso_or_equiv
_atom_site_adp_type
_atom_site_occupancy
_atom_site_site_symmetry_order
_atom_site_calc_flag
_atom_site_refinement_flags_posn
_atom_site_refinement_flags_adp
_atom_site_refinement_flags_occupancy
_atom_site_disorder_assembly
_atom_site_disorder_group
Tb1 Tb 0.43748(2) 0.74803(2) 0.63077(2) 0.01360(7) Uani 1 1 d . . . . .
Tb2 Tb 0.49669(2) 0.24960(2) 0.87164(2) 0.01580(7) Uani 1 1 d D U . . .
Br1 Br 0.31499(7) 0.67321(3) 0.85025(3) 0.04200(19) Uani 1 1 d . . . . .
Br2 Br 0.31265(7) 0.51597(4) 0.93026(3) 0.04260(19) Uani 1 1 d . . . . .
Br3 Br 0.21395(7) 0.35606(3) 0.70506(3) 0.04415(19) Uani 1 1 d . . . . .
Br4 Br 0.21041(7) 0.51580(4) 0.62455(3) 0.04064(18) Uani 1 1 d . . . . .
Br5 Br 0.60348(6) 0.95034(3) 0.81292(3) 0.03519(16) Uani 1 1 d . . . . .
Br6 Br 0.64969(8) 0.94693(4) 0.96847(3) 0.0476(2) Uani 1 1 d . . . . .
Br7 Br 0.70397(8) 0.63628(4) 0.96339(3) 0.0514(2) Uani 1 1 d . . . . .
Br8 Br 0.67070(9) 0.64116(4) 0.80626(4) 0.0581(2) Uani 1 1 d . . . . .
Br9 Br 0.54730(7) 0.67080(4) 0.45815(4) 0.0500(2) Uani 1 1 d . . . . .
Br10 Br 0.43781(8) 0.54493(4) 0.35214(4) 0.0531(2) Uani 1 1 d . . . . .
Br11 Br 0.51424(7) 0.86332(4) 0.40179(3) 0.04505(19) Uani 1 1 d . . . . .
Br12 Br 0.41182(7) 1.02872(4) 0.35136(3) 0.04003(18) Uani 1 1 d . . . . .
O1 O 0.3312(4) 0.6821(2) 0.6928(2) 0.0343(11) Uani 1 1 d . . . . .
O2 O 0.1409(4) 0.6806(2) 0.69426(19) 0.0303(10) Uani 1 1 d . . . . .
O3 O 0.3625(3) 0.3443(2) 0.8565(2) 0.0309(10) Uani 1 1 d . . . . .
O4 O 0.1738(3) 0.3514(2) 0.8615(2) 0.0287(10) Uani 1 1 d . . . . .
O5 O 0.5489(4) 0.7836(2) 0.71926(19) 0.0349(11) Uani 1 1 d . . . . .
O6 O 0.7349(4) 0.8169(3) 0.7326(2) 0.0432(12) Uani 1 1 d . . . . .
O7 O 0.8051(3) 0.7908(2) 1.04858(19) 0.0316(10) Uani 1 1 d . . . . .
O8 O 0.6160(3) 0.7842(2) 1.05317(19) 0.0303(10) Uani 1 1 d . . . . .
O9 O 0.5453(4) 0.6487(2) 0.6180(2) 0.0303(10) Uani 1 1 d . . . . .
O10 O 0.7159(4) 0.6070(3) 0.5988(3) 0.0564(16) Uani 1 1 d . . . . .
O11 O 0.5357(4) 0.8121(2) 0.56725(19) 0.0288(10) Uani 1 1 d . . . . .
O12 O 0.7014(4) 0.8472(3) 0.5359(2) 0.0434(12) Uani 1 1 d . . . . .
O14 O 0.6254(4) 0.2465(4) 0.9706(2) 0.0624(16) Uani 1 1 d D . . . .
H14 H 0.692(3) 0.268(4) 0.9727(18) 0.094 Uiso 1 1 d DR . . . .
O15 O 0.6830(4) 0.2267(3) 0.8475(3) 0.0598(17) Uani 1 1 d D . . . .
H15A H 0.729(4) 0.193(3) 0.864(4) 0.090 Uiso 1 1 d DR . . . .
H15B H 0.725(4) 0.258(3) 0.832(4) 0.090 Uiso 1 1 d DR . . . .
O16 O 0.5443(4) 0.1197(2) 0.8907(3) 0.0468(13) Uani 1 1 d D . . . .
H16A H 0.498(3) 0.0837(17) 0.893(4) 0.070 Uiso 1 1 d DR . . . .
H16B H 0.612(2) 0.100(2) 0.896(4) 0.070 Uiso 1 1 d DR . . . .
O17 O 0.5164(16) 0.2995(7) 0.7671(3) 0.038(3) Uani 0.7 1 d D U P A 2
H17 H 0.516(9) 0.3451(9) 0.7562(13) 0.057 Uiso 0.7 1 d DR . P B 2
O18 O 0.507(5) 0.2825(18) 0.7672(7) 0.059(11) Uani 0.3 1 d D U P A 1
H18A H 0.453210 0.261084 0.741703 0.088 Uiso 0.3 1 d GR . P A 1
H18B H 0.570531 0.267170 0.755143 0.088 Uiso 0.3 1 d GR . P A 1
C1 C 0.2399(5) 0.6547(3) 0.7070(3) 0.0209(13) Uani 1 1 d . . . . .
C2 C 0.2515(5) 0.5829(3) 0.7441(3) 0.0180(12) Uani 1 1 d . . . . .
C3 C 0.2781(5) 0.5825(3) 0.8084(3) 0.0211(12) Uani 1 1 d . . . . .
C4 C 0.2809(5) 0.5157(3) 0.8423(3) 0.0190(12) Uani 1 1 d . . . . .
C5 C 0.2611(4) 0.4485(3) 0.8113(3) 0.0177(12) Uani 1 1 d . . . . .
C6 C 0.2388(5) 0.4482(3) 0.7463(3) 0.0222(13) Uani 1 1 d . . . . .
C7 C 0.2337(5) 0.5147(3) 0.7132(3) 0.0217(12) Uani 1 1 d . . . . .
C8 C 0.2659(5) 0.3751(3) 0.8463(3) 0.0195(12) Uani 1 1 d . . . . .
C9 C 0.6429(5) 0.7990(3) 0.7518(3) 0.0254(13) Uani 1 1 d . . . . .
C10 C 0.6465(5) 0.7961(3) 0.8226(2) 0.0192(12) Uani 1 1 d . . . . .
C11 C 0.6390(5) 0.8605(3) 0.8565(3) 0.0198(12) Uani 1 1 d . . . . .
C12 C 0.6570(5) 0.8586(3) 0.9219(3) 0.0199(12) Uani 1 1 d . . . . .
C13 C 0.6785(5) 0.7916(3) 0.9534(3) 0.0194(12) Uani 1 1 d . . . . .
C14 C 0.6807(5) 0.7271(3) 0.9195(3) 0.0238(13) Uani 1 1 d . . . . .
C15 C 0.6655(5) 0.7284(3) 0.8540(3) 0.0265(14) Uani 1 1 d . . . . .
C16 C 0.7014(5) 0.7893(3) 1.0247(3) 0.0205(12) Uani 1 1 d . . . . .
C17 C 0.6095(5) 0.6071(3) 0.5909(3) 0.0283(14) Uani 1 1 d . . . . .
C18 C 0.5498(5) 0.5521(3) 0.5434(3) 0.0263(14) Uani 1 1 d . . . . .
C19 C 0.5219(5) 0.5717(3) 0.4819(3) 0.0277(14) Uani 1 1 d . . . . .
C20 C 0.4735(5) 0.5199(3) 0.4376(3) 0.0313(15) Uani 1 1 d . . . . .
C21 C 0.5995(5) 0.8568(3) 0.5430(3) 0.0220(13) Uani 1 1 d . . . . .
C22 C 0.5455(5) 0.9317(3) 0.5208(3) 0.0218(13) Uani 1 1 d . . . . .
C23 C 0.5065(5) 0.9426(3) 0.4583(3) 0.0208(12) Uani 1 1 d . . . . .
C24 C 0.4620(5) 1.0114(3) 0.4370(3) 0.0208(12) Uani 1 1 d . . . . .
C26 C 0.6286(8) 0.1969(6) 1.0234(4) 0.073(3) Uani 1 1 d D . . . .
H26A H 0.605634 0.148134 1.008812 0.110 Uiso 1 1 calc GR . . . .
H26B H 0.576298 0.214476 1.050865 0.110 Uiso 1 1 calc GR . . . .
H26C H 0.705999 0.195216 1.045648 0.110 Uiso 1 1 calc GR . . . .
C27 C 0.5080(11) 0.2548(7) 0.7115(5) 0.062(3) Uani 0.7 1 d D U P A 2
H27A H 0.544607 0.279986 0.680322 0.093 Uiso 0.7 1 calc GR . P A 2
H27B H 0.427756 0.246272 0.695878 0.093 Uiso 0.7 1 calc GR . P A 2
H27C H 0.546043 0.208156 0.721335 0.093 Uiso 0.7 1 calc GR . P A 2
O13 O 0.5978(10) 0.3677(4) 0.8906(7) 0.046(3) Uani 0.70(2) 1 d D U P A 1
H13 H 0.660(5) 0.372(2) 0.917(3) 0.069 Uiso 0.70(2) 1 d DR . P A 1
C25 C 0.5863(12) 0.4387(6) 0.8491(9) 0.065(5) Uani 0.70(2) 1 d D U P A 1
H25A H 0.617448 0.429155 0.810914 0.098 Uiso 0.70(2) 1 calc GR . P A 1
H25B H 0.628475 0.478626 0.871207 0.098 Uiso 0.70(2) 1 calc GR . P A 1
H25C H 0.505935 0.452081 0.839514 0.098 Uiso 0.70(2) 1 calc GR . P A 1
O13A O 0.606(2) 0.3638(10) 0.8669(14) 0.056(8) Uani 0.30(2) 1 d D U P A 2
H13A H 0.666(12) 0.366(3) 0.848(10) 0.084 Uiso 0.30(2) 1 d DR . P A 2
C25A C 0.579(3) 0.4427(13) 0.8901(19) 0.061(9) Uani 0.30(2) 1 d D U P A 2
H25D H 0.522569 0.466161 0.859638 0.091 Uiso 0.30(2) 1 calc GR . P A 2
H25E H 0.648967 0.471705 0.895647 0.091 Uiso 0.30(2) 1 calc GR . P A 2
H25F H 0.549028 0.439054 0.929219 0.091 Uiso 0.30(2) 1 calc GR . P A 2

loop_
_atom_site_aniso_label
_atom_site_aniso_U_11
_atom_site_aniso_U_22
_atom_site_aniso_U_33
_atom_site_aniso_U_23
_atom_site_aniso_U_13
_atom_site_aniso_U_12
Tb1 0.01494(12) 0.01359(12) 0.01187(13) -0.00026(10) 0.00039(9) -0.00035(10)
Tb2 0.01492(13) 0.01551(13) 0.01694(14) 0.00122(11) 0.00213(10) 0.00035(11)
Br1 0.0768(5) 0.0147(3) 0.0317(4) -0.0001(3) -0.0022(4) -0.0074(3)
Br2 0.0841(6) 0.0259(3) 0.0162(3) 0.0045(3) 0.0014(3) -0.0012(3)
Br3 0.0740(5) 0.0201(3) 0.0338(4) -0.0081(3) -0.0085(4) 0.0021(3)
Br4 0.0655(5) 0.0397(4) 0.0152(3) 0.0020(3) 0.0001(3) 0.0108(3)
Br5 0.0645(5) 0.0239(3) 0.0158(3) 0.0053(2) 0.0006(3) 0.0076(3)
Br6 0.1017(6) 0.0242(3) 0.0150(3) -0.0033(3) 0.0009(4) 0.0029(4)
Br7 0.0932(6) 0.0253(4) 0.0344(4) 0.0119(3) 0.0041(4) 0.0109(4)
Br8 0.1104(7) 0.0267(4) 0.0349(4) -0.0091(3) 0.0018(4) 0.0170(4)
Br9 0.0688(5) 0.0229(3) 0.0585(5) -0.0040(3) 0.0093(4) -0.0156(3)
Br10 0.0696(5) 0.0401(4) 0.0459(5) -0.0017(4) -0.0048(4) -0.0105(4)
Br11 0.0742(5) 0.0288(4) 0.0309(4) -0.0061(3) 0.0025(4) 0.0126(3)
Br12 0.0624(5) 0.0350(4) 0.0190(3) 0.0072(3) -0.0074(3) 0.0039(3)
O1 0.038(3) 0.033(2) 0.033(3) 0.016(2) 0.010(2) -0.008(2)
O2 0.032(2) 0.028(2) 0.029(2) 0.0116(19) -0.0003(19) 0.0077(19)
O3 0.025(2) 0.022(2) 0.045(3) 0.008(2) 0.004(2) 0.0065(18)
O4 0.025(2) 0.024(2) 0.038(3) 0.0049(19) 0.0071(19) -0.0035(18)
O5 0.043(3) 0.036(2) 0.021(2) -0.004(2) -0.012(2) -0.005(2)
O6 0.037(3) 0.065(3) 0.031(3) -0.008(2) 0.016(2) 0.000(2)
O7 0.023(2) 0.049(3) 0.021(2) 0.010(2) -0.0058(18) 0.003(2)
O8 0.028(2) 0.045(3) 0.019(2) 0.0115(19) 0.0107(19) 0.002(2)
O9 0.034(2) 0.023(2) 0.034(3) -0.0046(19) 0.003(2) 0.0093(18)
O10 0.022(3) 0.044(3) 0.101(5) -0.037(3) 0.002(3) -0.006(2)
O11 0.039(3) 0.021(2) 0.029(2) 0.0065(18) 0.015(2) -0.0013(19)
O12 0.023(2) 0.046(3) 0.062(3) 0.017(3) 0.009(2) 0.014(2)
O14 0.042(3) 0.097(5) 0.044(3) 0.006(3) -0.009(2) -0.032(3)
O15 0.031(3) 0.068(4) 0.087(4) 0.048(3) 0.032(3) 0.021(3)
O16 0.035(3) 0.023(2) 0.081(4) 0.003(3) 0.003(3) 0.002(2)
O17 0.050(6) 0.038(5) 0.025(4) 0.014(3) 0.006(3) 0.003(5)
O18 0.075(16) 0.042(14) 0.058(16) -0.004(8) 0.009(8) -0.033(13)
C1 0.031(3) 0.016(3) 0.015(3) 0.003(2) 0.000(3) 0.001(2)
C2 0.019(3) 0.012(3) 0.023(3) 0.007(2) 0.005(2) 0.002(2)
C3 0.027(3) 0.017(3) 0.019(3) 0.000(2) 0.003(2) 0.000(2)
C4 0.030(3) 0.015(3) 0.012(3) 0.004(2) 0.002(2) -0.003(2)
C5 0.018(3) 0.014(3) 0.022(3) 0.002(2) 0.004(2) 0.001(2)
C6 0.027(3) 0.015(3) 0.025(3) -0.001(2) 0.003(3) 0.004(2)
C7 0.032(3) 0.019(3) 0.014(3) 0.002(2) 0.001(2) 0.002(2)
C8 0.026(3) 0.012(3) 0.021(3) -0.001(2) 0.003(2) -0.001(2)
C9 0.034(4) 0.023(3) 0.019(3) -0.004(2) 0.001(3) 0.004(3)
C10 0.018(3) 0.030(3) 0.008(3) 0.003(2) -0.002(2) 0.001(2)
C11 0.019(3) 0.021(3) 0.019(3) 0.003(2) 0.001(2) 0.001(2)
C12 0.024(3) 0.020(3) 0.013(3) -0.004(2) -0.004(2) 0.004(2)
C13 0.020(3) 0.026(3) 0.013(3) 0.000(2) 0.003(2) 0.000(2)
C14 0.032(3) 0.017(3) 0.022(3) 0.010(2) 0.002(3) 0.004(2)
C15 0.036(3) 0.020(3) 0.021(3) -0.003(2) -0.003(3) 0.005(3)
C16 0.026(3) 0.019(3) 0.016(3) 0.005(2) 0.001(3) 0.001(2)
C17 0.021(3) 0.020(3) 0.042(4) -0.012(3) 0.002(3) 0.001(2)
C18 0.018(3) 0.017(3) 0.044(4) -0.009(3) 0.006(3) -0.002(2)
C19 0.027(3) 0.012(3) 0.045(4) -0.008(3) 0.007(3) -0.004(2)
C20 0.028(3) 0.022(3) 0.045(4) -0.005(3) 0.010(3) -0.002(3)
C21 0.025(3) 0.020(3) 0.020(3) 0.003(2) 0.000(2) 0.005(2)
C22 0.021(3) 0.017(3) 0.026(3) 0.009(2) 0.000(3) -0.001(2)
C23 0.026(3) 0.018(3) 0.018(3) 0.003(2) 0.002(2) -0.001(2)
C24 0.024(3) 0.023(3) 0.016(3) 0.006(2) 0.001(2) -0.002(2)
C26 0.056(6) 0.126(9) 0.036(5) 0.016(5) -0.001(4) 0.001(6)
C27 0.070(8) 0.075(7) 0.042(5) -0.011(5) 0.012(5) -0.009(6)
O13 0.042(5) 0.027(4) 0.065(7) -0.005(3) -0.008(4) -0.005(3)
C25 0.057(8) 0.032(5) 0.106(11) 0.013(6) 0.010(7) 0.000(5)
O13A 0.053(10) 0.050(9) 0.064(12) 0.005(7) 0.006(8) -0.007(6)
C25A 0.050(14) 0.051(9) 0.079(18) -0.002(10) 0.002(13) -0.010(8)

loop_
_atom_type_symbol
_atom_type_description
_atom_type_scat_dispersion_real
_atom_type_scat_dispersion_imag
_atom_type_scat_source
C C 0.0033 0.0016 'International Tables Vol C Tables 4.2.6.8 and 6.1.1.4'
H H 0.0000 0.0000 'International Tables Vol C Tables 4.2.6.8 and 6.1.1.4'
Br Br -0.2901 2.4595 'International Tables Vol C Tables 4.2.6.8 and 6.1.1.4'
O O 0.0106 0.0060 'International Tables Vol C Tables 4.2.6.8 and 6.1.1.4'
Tb Tb -0.1723 4.1537 'International Tables Vol C Tables 4.2.6.8 and 6.1.1.4'

loop_
_geom_angle_atom_site_label_1
_geom_angle_atom_site_label_2
_geom_angle_atom_site_label_3
_geom_angle
_geom_angle_site_symmetry_1
_geom_angle_site_symmetry_3
_geom_angle_publ_flag
O1 Tb1 O4 91.39(16) . 2_556 ?
O1 Tb1 O7 86.18(16) . 4_575 ?
O4 Tb1 O7 88.81(15) 2_556 4_575 ?
O5 Tb1 O1 86.93(17) . . ?
O5 Tb1 O4 88.33(16) . 2_556 ?
O5 Tb1 O7 172.48(16) . 4_575 ?
O9 Tb1 O1 90.78(16) . . ?
O9 Tb1 O4 177.00(15) . 2_556 ?
O9 Tb1 O5 93.85(16) . . ?
O9 Tb1 O7 89.27(16) . 4_575 ?
O11 Tb1 O1 177.82(16) . . ?
O11 Tb1 O4 88.02(15) . 2_556 ?
O11 Tb1 O5 95.15(17) . . ?
O11 Tb1 O7 91.70(16) . 4_575 ?
O11 Tb1 O9 89.74(16) . . ?
O2 Tb2 O14 143.62(18) 2_546 . ?
O2 Tb2 O16 73.21(16) 2_546 . ?
O2 Tb2 O17 77.4(4) 2_546 . ?
O2 Tb2 O18 71.0(11) 2_546 . ?
O2 Tb2 O13 146.9(3) 2_546 . ?
O2 Tb2 O13A 137.9(8) 2_546 . ?
O3 Tb2 O2 85.18(15) . 2_546 ?
O3 Tb2 O14 117.6(2) . . ?
O3 Tb2 O15 136.93(16) . . ?
O3 Tb2 O16 150.70(15) . . ?
O3 Tb2 O17 75.4(4) . . ?
O3 Tb2 O18 78.6(12) . . ?
O3 Tb2 O13 71.2(3) . . ?
O3 Tb2 O13A 73.4(7) . . ?
O8 Tb2 O2 83.06(16) 3_667 2_546 ?
O8 Tb2 O3 81.67(15) 3_667 . ?
O8 Tb2 O14 73.58(17) 3_667 . ?
O8 Tb2 O15 138.27(16) 3_667 . ?
O8 Tb2 O16 76.38(17) 3_667 . ?
O8 Tb2 O17 150.9(4) 3_667 . ?
O8 Tb2 O18 148.4(14) 3_667 . ?
O8 Tb2 O13 114.9(4) 3_667 . ?
O8 Tb2 O13A 127.3(6) 3_667 . ?
O14 Tb2 O17 133.3(4) . . ?
O14 Tb2 O13 69.4(3) . . ?
O14 Tb2 O13A 78.1(8) . . ?
O15 Tb2 O2 110.4(2) . 2_546 ?
O15 Tb2 O14 73.4(2) . . ?
O15 Tb2 O16 70.75(17) . . ?
O15 Tb2 O17 69.7(4) . . ?
O15 Tb2 O18 70.0(14) . . ?
O15 Tb2 O13 75.6(4) . . ?
O15 Tb2 O13A 68.5(6) . . ?
O16 Tb2 O14 74.4(2) . . ?
O16 Tb2 O17 117.3(3) . . ?
O16 Tb2 O13 136.1(3) . . ?
O16 Tb2 O13A 135.7(7) . . ?
O18 Tb2 O14 137.7(13) . . ?
O18 Tb2 O16 111.4(9) . . ?
O18 Tb2 O13 81.5(9) . . ?
O13A Tb2 O17 62.4(8) . . ?
C1 O1 Tb1 154.2(4) . . ?
C1 O2 Tb2 150.5(4) . 2_556 ?
C8 O3 Tb2 158.7(4) . . ?
C8 O4 Tb1 144.9(4) . 2_546 ?
C9 O5 Tb1 154.1(4) . . ?
C16 O7 Tb1 145.3(4) . 4_676 ?
C16 O8 Tb2 160.1(4) . 3_667 ?
C17 O9 Tb1 156.7(4) . . ?
C21 O11 Tb1 166.4(4) . . ?
C26 O14 Tb2 130.7(5) . . ?
C27 O17 Tb2 123.5(8) . . ?
O1 C1 C2 116.8(5) . . ?
O2 C1 O1 126.5(5) . . ?
O2 C1 C2 116.8(5) . . ?
C3 C2 C1 121.7(5) . . ?
C3 C2 C7 118.1(5) . . ?
C7 C2 C1 120.2(5) . . ?
C2 C3 Br1 118.7(4) . . ?
C2 C3 C4 120.9(5) . . ?
C4 C3 Br1 120.4(4) . . ?
C3 C4 Br2 120.6(4) . . ?
C5 C4 Br2 118.9(4) . . ?
C5 C4 C3 120.5(5) . . ?
C4 C5 C6 118.9(5) . . ?
C4 C5 C8 122.0(5) . . ?
C6 C5 C8 119.1(5) . . ?
C5 C6 Br3 118.2(4) . . ?
C5 C6 C7 120.2(5) . . ?
C7 C6 Br3 121.6(4) . . ?
C2 C7 Br4 117.5(4) . . ?
C6 C7 Br4 121.1(4) . . ?
C6 C7 C2 121.3(5) . . ?
O3 C8 C5 116.4(5) . . ?
O4 C8 O3 126.3(5) . . ?
O4 C8 C5 117.2(5) . . ?
O5 C9 C10 117.2(5) . . ?
O6 C9 O5 126.8(6) . . ?
O6 C9 C10 116.0(5) . . ?
C11 C10 C9 120.4(5) . . ?
C11 C10 C15 119.6(5) . . ?
C15 C10 C9 119.8(5) . . ?
C10 C11 Br5 118.9(4) . . ?
C10 C11 C12 120.1(5) . . ?
C12 C11 Br5 121.0(4) . . ?
C11 C12 Br6 120.3(4) . . ?
C13 C12 Br6 119.3(4) . . ?
C13 C12 C11 120.4(5) . . ?
C12 C13 C16 120.7(5) . . ?
C14 C13 C12 119.3(5) . . ?
C14 C13 C16 120.0(5) . . ?
C13 C14 Br7 118.5(4) . . ?
C13 C14 C15 120.9(5) . . ?
C15 C14 Br7 120.6(4) . . ?
C10 C15 Br8 118.6(4) . . ?
C10 C15 C14 119.6(5) . . ?
C14 C15 Br8 121.8(4) . . ?
O7 C16 C13 116.1(5) . . ?
O8 C16 O7 126.3(5) . . ?
O8 C16 C13 117.5(5) . . ?
O9 C17 C18 117.1(5) . . ?
O10 C17 O9 126.2(6) . . ?
O10 C17 C18 116.7(5) . . ?
C19 C18 C17 120.6(5) . . ?
C19 C18 C20 119.7(6) . 3_666 ?
C20 C18 C17 119.7(6) 3_666 . ?
C18 C19 Br9 118.8(4) . . ?
C18 C19 C20 120.6(6) . . ?
C20 C19 Br9 120.7(5) . . ?
C18 C20 Br10 118.9(5) 3_666 . ?
C19 C20 Br10 121.3(5) . . ?
C19 C20 C18 119.7(6) . 3_666 ?
O11 C21 C22 116.9(5) . . ?
O12 C21 O11 126.7(5) . . ?
O12 C21 C22 116.4(5) . . ?
C23 C22 C21 119.7(5) . . ?
C23 C22 C24 119.7(5) . 3_676 ?
C24 C22 C21 120.5(5) 3_676 . ?
C22 C23 Br11 119.0(4) . . ?
C22 C23 C24 120.4(5) . . ?
C24 C23 Br11 120.6(4) . . ?
C22 C24 Br12 118.9(4) 3_676 . ?
C22 C24 C23 119.8(5) 3_676 . ?
C23 C24 Br12 121.3(4) . . ?
C25 O13 Tb2 128.3(9) . . ?
C25A O13A Tb2 129.2(14) . . ?

loop_
_geom_bond_atom_site_label_1
_geom_bond_atom_site_label_2
_geom_bond_distance
_geom_bond_site_symmetry_2
_geom_bond_publ_flag
Tb1 O1 2.279(4) . ?
Tb1 O4 2.289(4) 2_556 ?
Tb1 O5 2.246(4) . ?
Tb1 O7 2.290(4) 4_575 ?
Tb1 O9 2.227(4) . ?
Tb1 O11 2.226(4) . ?
Tb2 O2 2.344(4) 2_546 ?
Tb2 O3 2.307(4) . ?
Tb2 O8 2.305(4) 3_667 ?
Tb2 O14 2.431(5) . ?
Tb2 O15 2.335(5) . ?
Tb2 O16 2.429(5) . ?
Tb2 O17 2.469(7) . ?
Tb2 O18 2.350(11) . ?
Tb2 O13 2.441(7) . ?
Tb2 O13A 2.431(14) . ?
Br1 C3 1.889(6) . ?
Br2 C4 1.882(6) . ?
Br3 C6 1.888(6) . ?
Br4 C7 1.894(6) . ?
Br5 C11 1.890(5) . ?
Br6 C12 1.892(5) . ?
Br7 C14 1.892(5) . ?
Br8 C15 1.886(6) . ?
Br9 C19 1.894(6) . ?
Br10 C20 1.886(7) . ?
Br11 C23 1.890(6) . ?
Br12 C24 1.884(6) . ?
O1 C1 1.247(7) . ?
O2 C1 1.238(7) . ?
O3 C8 1.244(7) . ?
O4 C8 1.240(7) . ?
O5 C9 1.246(7) . ?
O6 C9 1.243(7) . ?
O7 C16 1.245(7) . ?
O8 C16 1.243(7) . ?
O9 C17 1.257(7) . ?
O10 C17 1.226(7) . ?
O11 C21 1.259(7) . ?
O12 C21 1.228(7) . ?
O14 C26 1.445(9) . ?
O17 C27 1.436(11) . ?
C1 C2 1.519(7) . ?
C2 C3 1.379(8) . ?
C2 C7 1.401(8) . ?
C3 C4 1.406(7) . ?
C4 C5 1.389(7) . ?
C5 C6 1.391(8) . ?
C5 C8 1.522(7) . ?
C6 C7 1.392(8) . ?
C9 C10 1.522(8) . ?
C10 C11 1.384(8) . ?
C10 C15 1.398(8) . ?
C11 C12 1.396(8) . ?
C12 C13 1.393(8) . ?
C13 C14 1.377(8) . ?
C13 C16 1.523(8) . ?
C14 C15 1.400(8) . ?
C17 C18 1.523(8) . ?
C18 C19 1.369(9) . ?
C18 C20 1.399(8) 3_666 ?
C19 C20 1.398(8) . ?
C21 C22 1.538(7) . ?
C22 C23 1.375(8) . ?
C22 C24 1.384(8) 3_676 ?
C23 C24 1.397(8) . ?
O13 C25 1.558(13) . ?
O13A C25A 1.555(17) . ?

loop_
_geom_hbond_atom_site_label_D
_geom_hbond_atom_site_label_H
_geom_hbond_atom_site_label_A
_geom_hbond_distance_DH
_geom_hbond_distance_HA
_geom_hbond_distance_DA
_geom_hbond_angle_DHA
_geom_hbond_site_symmetry_A
_geom_hbond_publ_flag
O14 H14 O12 0.860(10) 1.92(2) 2.731(7) 157(6) 2_646 yes
O15 H15A O10 0.85(2) 1.83(3) 2.647(7) 162(5) 2_646 yes
O15 H15B O6 0.85(2) 1.86(4) 2.647(7) 154(9) 2_646 yes
O16 H16B O10 0.86(2) 1.99(3) 2.777(6) 151(4) 2_646 yes
O18 H18B O6 0.86 2.41 3.07(5) 132.7 2_646 yes
O13 H13 O12 0.856(10) 1.84(3) 2.660(11) 160(7) 2_646 yes
O13A H13A O6 0.852(10) 2.39(8) 3.14(2) 147(11) 2_646 yes
